data_7133105
loop_
_publ_author_name
'Saura-Sanmartin, Adrian'
'Cutillas-Font, Guillermo'
'Martinez-Cuezva, Alberto'
'Alajarin, Mateo'
'Esteban-Beteg&#xf3;n, F&#xe1;tima'
'Pena-S&#xe1;nchez, Pilar'
'G&#xe1;ndara, Felipe'
'Berna, Jose'

_publ_section_title
;
 Mechanical bonding of rigid MORFs using a tetratopic rotaxane.
;
_journal_issue 50
_journal_name_full 'Chemical communications (Cambridge, England)'
_journal_page_first 6431
_journal_page_last 6434
_journal_paper_doi 10.1039/d4cc02065k
_journal_volume 60
_journal_year 2024
_chemical_formula_moiety 'C68 H58 Cu2 N6 O16'
_chemical_formula_sum 'C68 H58 Cu2 N6 O16'
_chemical_formula_weight 1342.28
_space_group_crystal_system monoclinic
_space_group_IT_number 15
_space_group_name_Hall '-C 2yc'
_space_group_name_H-M_alt 'C 1 2/c 1'
_atom_sites_solution_hydrogens mixed
_atom_sites_solution_primary dual
_audit_creation_date 2021-09-10
_audit_creation_method
;
Olex2 1.3
(compiled 2020.11.12 svn.r5f609507 for OlexSys, GUI svn.r6272)
;
_audit_update_record
;
2024-03-14 deposited with the CCDC.	2024-05-28 downloaded from the CCDC.
;
_cell_angle_alpha 90
_cell_angle_beta 97.426(3)
_cell_angle_gamma 90
_cell_formula_units_Z 4
_cell_length_a 32.307(2)
_cell_length_b 14.1238(11)
_cell_length_c 16.6531(12)
_cell_measurement_reflns_used 9272
_cell_measurement_temperature 100.0
_cell_measurement_theta_max 30.235
_cell_measurement_theta_min 2.391
_cell_volume 7535.0(9)
_computing_cell_refinement 'SAINT V8.40A (Bruker, 2019)'
_computing_data_reduction 'SAINT V8.40A (Bruker, 2019)'
_computing_molecular_graphics 'Olex2 1.3 (Dolomanov et al., 2009)'
_computing_publication_material 'Olex2 1.3 (Dolomanov et al., 2009)'
_computing_structure_refinement 'SHELXL 2018/3 (Sheldrick, 2015)'
_computing_structure_solution 'SHELXT 2018/2 (Sheldrick, 2018)'
_diffrn_ambient_temperature 100.0
_diffrn_measured_fraction_theta_full 1.000
_diffrn_measured_fraction_theta_max 0.998
_diffrn_measurement_device_type 'Bruker D8 QUEST PHOTON II CMOS'
_diffrn_radiation_type MoK\a
_diffrn_radiation_wavelength 0.71073
_diffrn_reflns_av_R_equivalents 0.0984
_diffrn_reflns_av_unetI/netI 0.0467
_diffrn_reflns_Laue_measured_fraction_full 1.000
_diffrn_reflns_Laue_measured_fraction_max 0.998
_diffrn_reflns_limit_h_max 46
_diffrn_reflns_limit_h_min -46
_diffrn_reflns_limit_k_max 20
_diffrn_reflns_limit_k_min -20
_diffrn_reflns_limit_l_max 23
_diffrn_reflns_limit_l_min -23
_diffrn_reflns_number 176547
_diffrn_reflns_point_group_measured_fraction_full 1.000
_diffrn_reflns_point_group_measured_fraction_max 0.998
_diffrn_reflns_theta_full 25.242
_diffrn_reflns_theta_max 30.555
_diffrn_reflns_theta_min 2.051
_diffrn_source_current 1.0
_diffrn_source_power 0.05
_diffrn_source_voltage 50.0
_exptl_absorpt_coefficient_mu 0.627
_exptl_absorpt_correction_T_max 0.7461
_exptl_absorpt_correction_T_min 0.6941
_exptl_absorpt_correction_type multi-scan
_exptl_absorpt_process_details
;
SADABS-2016/2 (Bruker,2016/2) was used for absorption correction.
wR2(int) was 0.0847 before and 0.0679 after correction.
The Ratio of minimum to maximum transmission is 0.9303.
The \l/2 correction factor is Not present.
;
_exptl_crystal_colour blue
_exptl_crystal_colour_primary blue
_exptl_crystal_density_diffrn 1.183
_exptl_crystal_description lath
_exptl_crystal_F_000 2776
_exptl_crystal_size_max 0.19
_exptl_crystal_size_mid 0.06
_exptl_crystal_size_min 0.05
_refine_diff_density_max 2.122
_refine_diff_density_min -0.847
_refine_diff_density_rms 0.091
_refine_ls_extinction_method none
_refine_ls_goodness_of_fit_ref 1.048
_refine_ls_hydrogen_treatment constr
_refine_ls_matrix_type full
_refine_ls_number_parameters 416
_refine_ls_number_reflns 11539
_refine_ls_number_restraints 0
_refine_ls_restrained_S_all 1.048
_refine_ls_R_factor_all 0.0989
_refine_ls_R_factor_gt 0.0736
_refine_ls_shift/su_max 0.000
_refine_ls_shift/su_mean 0.000
_refine_ls_structure_factor_coef Fsqd
_refine_ls_weighting_details 'w=1/[\s^2^(Fo^2^)+(0.0853P)^2^+21.0339P] where P=(Fo^2^+2Fc^2^)/3'
_refine_ls_weighting_scheme calc
_refine_ls_wR_factor_gt 0.1768
_refine_ls_wR_factor_ref 0.1894
_reflns_Friedel_coverage 0.000
_reflns_number_gt 8370
_reflns_number_total 11539
_reflns_threshold_expression 'I > 2\s(I)'
_cod_data_source_file d4cc02065k2.cif
_cod_data_source_block as_iii_140_0msp_a
_cod_depositor_comments 'Adding full bibliography for 7133105--7133106.cif.'
_cod_original_cell_volume 7535.1(10)
_cod_database_code 7133105
_shelx_shelxl_version_number 2018/3
_shelx_space_group_comment
;
The symmetry employed for this shelxl refinement is uniquely defined
by the following loop, which should always be used as a source of
symmetry information in preference to the above space-group names.
They are only intended as comments.
;
_shelx_estimated_absorpt_t_max 0.969
_shelx_estimated_absorpt_t_min 0.890
_olex2_refinement_description
;
1. Fixed Uiso
 At 1.2 times of:
  All C(H) groups, All C(H,H) groups, All N(H) groups
 At 1.5 times of:
  All O(H,H) groups
2.a Rotating group:
 O8(H8A,H8B)
2.b Secondary CH2 refined with riding coordinates:
 C9(H9A,H9B), C11(H11A,H11B), C25(H25A,H25B), C28(H28A,H28B)
2.c Aromatic/amide H refined with riding coordinates:
 N1(H1), N2(H2), C3(H3), C5(H5), C7(H7), C13(H13), C14(H14), C16(H16),
 C17(H17), C20(H20), C21(H21), C23(H23), C24(H24), C27(H27), C30(H30), C31(H31),
  C32(H32), C33(H33), C34(H34)
;
_smtbx_masks_void_probe_radius 1.2
_smtbx_masks_void_truncation_radius 1.2
_olex2_submission_special_instructions 'No special instructions were received'

loop_
_space_group_symop_operation_xyz
'x, y, z'
'-x, y, -z+1/2'
'x+1/2, y+1/2, z'
'-x+1/2, y+1/2, -z+1/2'
'-x, -y, -z'
'x, -y, z-1/2'
'-x+1/2, -y+1/2, -z'
'x+1/2, -y+1/2, z-1/2'

loop_
_atom_site_label
_atom_site_type_symbol
_atom_site_fract_x
_atom_site_fract_y
_atom_site_fract_z
_atom_site_U_iso_or_equiv
_atom_site_adp_type
_atom_site_occupancy
_atom_site_site_symmetry_order
_atom_site_calc_flag
_atom_site_refinement_flags_posn
_atom_site_refinement_flags_adp
_atom_site_refinement_flags_occupancy
_atom_site_disorder_assembly
_atom_site_disorder_group
Cu01 Cu 0.48425(2) 0.44906(2) 0.55517(2) 0.02669(11) Uani 1 1 d . . . . .
O1 O 0.53190(6) 0.49917(17) 0.62786(13) 0.0365(5) Uani 1 1 d . . . . .
O2 O 0.55928(7) 0.58523(16) 0.53517(13) 0.0358(5) Uani 1 1 d . . . . .
O3 O 0.69853(7) 0.73845(17) 0.60751(13) 0.0381(5) Uani 1 1 d . . . . .
O4 O 0.62799(7) 0.39429(16) 0.87043(14) 0.0392(5) Uani 1 1 d . . . . .
O5 O 0.52160(7) 0.35281(16) 0.52073(14) 0.0390(5) Uani 1 1 d . . . . .
O6 O 0.54860(7) 0.43813(15) 0.42639(16) 0.0388(5) Uani 1 1 d . . . . .
O7 O 0.75515(7) 0.12896(19) 0.60771(14) 0.0480(7) Uani 1 1 d . . . . .
O8 O 0.45633(7) 0.35668(18) 0.63437(15) 0.0417(6) Uani 1 1 d . . . . .
H8A H 0.433114 0.382063 0.648496 0.063 Uiso 1 1 d R U . . .
H8B H 0.472694 0.350656 0.681358 0.063 Uiso 1 1 d R U . . .
N1 N 0.72851(8) 0.73470(18) 0.73802(14) 0.0310(5) Uani 1 1 d . . . . .
H1 H 0.726472 0.714469 0.787332 0.037 Uiso 1 1 calc R U . . .
N2 N 0.67360(8) 0.5048(2) 0.92404(15) 0.0368(6) Uani 1 1 d . . . . .
H2 H 0.686036 0.558979 0.916698 0.044 Uiso 1 1 calc R U . . .
N3 N 0.70132(9) 0.0701(2) 0.52218(18) 0.0422(7) Uani 1 1 d . . . . .
C1 C 0.55960(8) 0.5515(2) 0.60407(17) 0.0278(6) Uani 1 1 d . . . . .
C2 C 0.59794(8) 0.5704(2) 0.66418(17) 0.0262(6) Uani 1 1 d . . . . .
C3 C 0.60389(8) 0.5169(2) 0.73449(17) 0.0263(6) Uani 1 1 d . . . . .
H3 H 0.582781 0.474403 0.746785 0.032 Uiso 1 1 calc R U . . .
C4 C 0.64103(8) 0.5255(2) 0.78729(17) 0.0265(6) Uani 1 1 d . . . . .
C5 C 0.67159(8) 0.5875(2) 0.76730(16) 0.0263(6) Uani 1 1 d . . . . .
H5 H 0.697465 0.591062 0.801476 0.032 Uiso 1 1 calc R U . . .
C6 C 0.66525(8) 0.6441(2) 0.69881(16) 0.0249(5) Uani 1 1 d . . . . .
C7 C 0.62771(9) 0.6352(2) 0.64659(17) 0.0271(6) Uani 1 1 d . . . . .
H7 H 0.622725 0.673356 0.599371 0.033 Uiso 1 1 calc R U . . .
C8 C 0.69883(9) 0.7098(2) 0.67767(17) 0.0286(6) Uani 1 1 d . . . . .
C9 C 0.76421(10) 0.7943(2) 0.72486(19) 0.0364(7) Uani 1 1 d . . . . .
H9A H 0.756450 0.834866 0.676789 0.044 Uiso 1 1 calc R U . . .
H9B H 0.787760 0.753481 0.713923 0.044 Uiso 1 1 calc R U . . .
C10 C 0.64701(8) 0.4689(2) 0.86343(18) 0.0278(6) Uani 1 1 d . . . . .
C11 C 0.68261(14) 0.4570(3) 1.0017(2) 0.0489(10) Uani 1 1 d . . . . .
H11A H 0.704793 0.409371 0.998349 0.059 Uiso 1 1 calc R U . . .
H11B H 0.657278 0.423201 1.013730 0.059 Uiso 1 1 calc R U . . .
C12 C 0.69652(10) 0.5253(2) 1.06999(18) 0.0361(7) Uani 1 1 d . . . . .
C13 C 0.73464(10) 0.5107(2) 1.11814(19) 0.0352(7) Uani 1 1 d . . . . .
H13 H 0.752232 0.459941 1.106556 0.042 Uiso 1 1 calc R U . . .
C14 C 0.74680(10) 0.5705(2) 1.18295(18) 0.0328(7) Uani 1 1 d . . . . .
H14 H 0.772999 0.560351 1.214802 0.039 Uiso 1 1 calc R U . . .
C15 C 0.72210(9) 0.6440(2) 1.20248(18) 0.0311(6) Uani 1 1 d . . . . .
C16 C 0.68417(10) 0.6592(2) 1.1544(2) 0.0371(7) Uani 1 1 d . . . . .
H16 H 0.666742 0.710114 1.166425 0.045 Uiso 1 1 calc R U . . .
C17 C 0.67157(10) 0.5997(2) 1.0883(2) 0.0399(8) Uani 1 1 d . . . . .
H17 H 0.645622 0.610666 1.055833 0.048 Uiso 1 1 calc R U . . .
C18 C 0.54621(9) 0.3654(2) 0.46945(19) 0.0331(7) Uani 1 1 d . . . . .
C19 C 0.57660(9) 0.2880(2) 0.4596(2) 0.0343(7) Uani 1 1 d . . . . .
C20 C 0.59989(10) 0.2862(2) 0.3963(2) 0.0349(7) Uani 1 1 d . . . . .
H20 H 0.595290 0.332926 0.355036 0.042 Uiso 1 1 calc R U . . .
C21 C 0.62998(9) 0.2174(2) 0.3916(2) 0.0355(7) Uani 1 1 d . . . . .
H21 H 0.645662 0.216723 0.347142 0.043 Uiso 1 1 calc R U . . .
C22 C 0.63726(10) 0.1495(2) 0.4516(2) 0.0372(7) Uani 1 1 d . . . . .
C23 C 0.61265(14) 0.1482(3) 0.5139(2) 0.0584(12) Uani 1 1 d . . . . .
H23 H 0.616357 0.099621 0.553639 0.070 Uiso 1 1 calc R U . . .
C24 C 0.58266(13) 0.2174(3) 0.5182(2) 0.0505(10) Uani 1 1 d . . . . .
H24 H 0.566147 0.216702 0.561452 0.061 Uiso 1 1 calc R U . . .
C25 C 0.67100(11) 0.0753(2) 0.4479(2) 0.0400(8) Uani 1 1 d . . . . .
H25A H 0.657582 0.012594 0.438092 0.048 Uiso 1 1 calc R U . . .
H25B H 0.686206 0.089533 0.401386 0.048 Uiso 1 1 calc R U . . .
C26 C 0.73072(10) 0.1365(3) 0.5431(2) 0.0414(8) Uani 1 1 d . . . . .
C27 C 0.73501(9) 0.2187(2) 0.49075(19) 0.0367(7) Uani 1 1 d . . . . .
H27 H 0.715897 0.226924 0.442896 0.044 Uiso 1 1 calc R U . . .
C28 C 0.70087(14) -0.0164(3) 0.5718(3) 0.0562(11) Uani 1 1 d . . . . .
H28A H 0.729361 -0.027701 0.599896 0.067 Uiso 1 1 calc R U . . .
H28B H 0.693358 -0.070978 0.535485 0.067 Uiso 1 1 calc R U . . .
C29 C 0.67112(14) -0.0123(3) 0.6336(3) 0.0570(11) Uani 1 1 d . . . . .
C30 C 0.67413(16) 0.0590(4) 0.6919(3) 0.0648(12) Uani 1 1 d . . . . .
H30 H 0.695243 0.105844 0.691979 0.078 Uiso 1 1 calc R U . . .
C31 C 0.6475(2) 0.0629(5) 0.7485(3) 0.0801(16) Uani 1 1 d . . . . .
H31 H 0.650188 0.112989 0.786874 0.096 Uiso 1 1 calc R U . . .
C32 C 0.6174(2) -0.0022(6) 0.7515(4) 0.100(2) Uani 1 1 d . . . . .
H32 H 0.599124 0.001399 0.791700 0.120 Uiso 1 1 calc R U . . .
C33 C 0.6136(2) -0.0750(6) 0.6949(5) 0.109(2) Uani 1 1 d . . . . .
H33 H 0.592544 -0.121717 0.696039 0.131 Uiso 1 1 calc R U . . .
C34 C 0.64087(19) -0.0793(4) 0.6359(4) 0.0828(17) Uani 1 1 d . . . . .
H34 H 0.638254 -0.129153 0.597358 0.099 Uiso 1 1 calc R U . . .

loop_
_atom_site_aniso_label
_atom_site_aniso_U_11
_atom_site_aniso_U_22
_atom_site_aniso_U_33
_atom_site_aniso_U_23
_atom_site_aniso_U_13
_atom_site_aniso_U_12
Cu01 0.01784(16) 0.02637(18) 0.03166(19) -0.00085(14) -0.01280(12) 0.00272(13)
O1 0.0233(10) 0.0494(14) 0.0326(11) 0.0009(10) -0.0124(8) -0.0068(9)
O2 0.0308(11) 0.0370(11) 0.0335(11) 0.0035(9) -0.0196(9) -0.0086(9)
O3 0.0422(12) 0.0461(13) 0.0229(10) 0.0028(9) -0.0072(9) -0.0122(10)
O4 0.0374(12) 0.0373(12) 0.0390(12) 0.0014(10) -0.0100(9) -0.0184(10)
O5 0.0352(12) 0.0361(12) 0.0442(13) 0.0034(10) -0.0012(10) 0.0141(10)
O6 0.0300(11) 0.0284(11) 0.0556(14) 0.0006(10) -0.0040(10) 0.0070(9)
O7 0.0401(13) 0.0573(16) 0.0391(12) -0.0120(11) -0.0240(10) 0.0246(11)
O8 0.0282(11) 0.0486(14) 0.0457(13) 0.0116(11) -0.0051(9) 0.0068(10)
N1 0.0322(12) 0.0360(13) 0.0220(11) 0.0023(10) -0.0068(9) -0.0135(10)
N2 0.0374(14) 0.0380(14) 0.0297(13) 0.0077(11) -0.0157(10) -0.0202(11)
N3 0.0411(15) 0.0401(16) 0.0401(15) -0.0069(12) -0.0150(12) 0.0155(12)
C1 0.0190(11) 0.0296(13) 0.0311(14) -0.0061(11) -0.0112(10) 0.0040(10)
C2 0.0176(11) 0.0305(14) 0.0275(13) -0.0066(11) -0.0090(10) 0.0020(10)
C3 0.0199(12) 0.0289(13) 0.0275(13) -0.0060(11) -0.0072(10) -0.0001(10)
C4 0.0187(11) 0.0283(13) 0.0295(14) -0.0058(11) -0.0086(10) -0.0019(10)
C5 0.0186(11) 0.0335(14) 0.0239(13) -0.0050(11) -0.0078(10) -0.0013(10)
C6 0.0225(12) 0.0279(13) 0.0220(12) -0.0073(10) -0.0057(10) 0.0006(10)
C7 0.0263(13) 0.0289(13) 0.0234(13) -0.0053(10) -0.0072(10) -0.0001(11)
C8 0.0274(13) 0.0297(14) 0.0268(13) -0.0042(11) -0.0039(11) -0.0009(11)
C9 0.0346(15) 0.0419(18) 0.0310(15) 0.0015(13) -0.0021(12) -0.0138(13)
C10 0.0212(12) 0.0284(14) 0.0305(14) -0.0018(11) -0.0086(10) -0.0078(10)
C11 0.071(2) 0.0380(18) 0.0311(16) 0.0096(14) -0.0202(16) -0.0275(17)
C12 0.0429(17) 0.0336(15) 0.0273(14) 0.0086(12) -0.0125(12) -0.0180(13)
C13 0.0414(17) 0.0297(15) 0.0317(15) 0.0053(12) -0.0064(13) -0.0117(13)
C14 0.0314(14) 0.0318(15) 0.0316(15) 0.0073(12) -0.0098(12) -0.0099(12)
C15 0.0292(14) 0.0337(15) 0.0279(14) 0.0067(12) -0.0054(11) -0.0116(12)
C16 0.0290(14) 0.0378(17) 0.0413(17) 0.0063(14) -0.0080(13) -0.0086(12)
C17 0.0295(15) 0.0443(19) 0.0404(17) 0.0128(14) -0.0163(13) -0.0154(13)
C18 0.0272(14) 0.0304(15) 0.0369(16) -0.0065(12) -0.0137(12) 0.0053(11)
C19 0.0294(14) 0.0310(15) 0.0385(16) -0.0035(12) -0.0104(12) 0.0110(12)
C20 0.0324(15) 0.0314(15) 0.0390(17) 0.0014(13) -0.0034(13) 0.0035(12)
C21 0.0255(14) 0.0418(17) 0.0373(16) -0.0016(13) -0.0025(12) 0.0030(12)
C22 0.0328(15) 0.0376(17) 0.0369(16) -0.0077(13) -0.0118(13) 0.0122(13)
C23 0.067(3) 0.065(3) 0.043(2) 0.0117(19) 0.0062(18) 0.042(2)
C24 0.053(2) 0.061(2) 0.0360(18) 0.0096(17) 0.0035(16) 0.0300(19)
C25 0.0367(16) 0.0395(17) 0.0398(17) -0.0119(14) -0.0101(13) 0.0134(14)
C26 0.0335(16) 0.0474(19) 0.0382(17) -0.0137(14) -0.0145(13) 0.0234(14)
C27 0.0279(14) 0.0458(18) 0.0322(15) -0.0119(13) -0.0122(11) 0.0171(13)
C28 0.065(3) 0.041(2) 0.055(2) -0.0040(17) -0.021(2) 0.0194(18)
C29 0.058(2) 0.055(2) 0.051(2) 0.0121(19) -0.0188(19) 0.019(2)
C30 0.068(3) 0.068(3) 0.054(2) 0.005(2) -0.012(2) 0.023(2)
C31 0.087(4) 0.092(4) 0.058(3) 0.019(3) -0.006(3) 0.021(3)
C32 0.108(5) 0.123(6) 0.071(4) 0.030(4) 0.012(4) 0.013(5)
C33 0.097(5) 0.108(6) 0.120(6) 0.041(5) 0.006(5) -0.013(4)
C34 0.077(4) 0.059(3) 0.105(5) 0.017(3) -0.017(3) 0.009(3)

loop_
_atom_type_symbol
_atom_type_description
_atom_type_scat_dispersion_real
_atom_type_scat_dispersion_imag
_atom_type_scat_source
C C 0.0033 0.0016 'International Tables Vol C Tables 4.2.6.8 and 6.1.1.4'
H H 0.0000 0.0000 'International Tables Vol C Tables 4.2.6.8 and 6.1.1.4'
Cu Cu 0.3201 1.2651 'International Tables Vol C Tables 4.2.6.8 and 6.1.1.4'
N N 0.0061 0.0033 'International Tables Vol C Tables 4.2.6.8 and 6.1.1.4'
O O 0.0106 0.0060 'International Tables Vol C Tables 4.2.6.8 and 6.1.1.4'

loop_
_geom_angle_atom_site_label_1
_geom_angle_atom_site_label_2
_geom_angle_atom_site_label_3
_geom_angle
_geom_angle_site_symmetry_1
_geom_angle_site_symmetry_3
_geom_angle_publ_flag
O1 Cu01 Cu01 83.70(7) . 5_666 ?
O1 Cu01 O2 168.21(10) . 5_666 ?
O1 Cu01 O8 101.51(9) . . ?
O2 Cu01 Cu01 84.52(7) 5_666 5_666 ?
O2 Cu01 O8 90.27(9) 5_666 . ?
O5 Cu01 Cu01 82.32(7) . 5_666 ?
O5 Cu01 O1 88.10(10) . . ?
O5 Cu01 O2 90.68(10) . 5_666 ?
O5 Cu01 O6 168.37(11) . 5_666 ?
O5 Cu01 O8 94.73(10) . . ?
O6 Cu01 Cu01 86.06(8) 5_666 5_666 ?
O6 Cu01 O1 90.44(10) 5_666 . ?
O6 Cu01 O2 88.40(10) 5_666 5_666 ?
O6 Cu01 O8 96.86(10) 5_666 . ?
O8 Cu01 Cu01 173.96(7) . 5_666 ?
C1 O1 Cu01 123.26(18) . . ?
C1 O2 Cu01 121.87(19) . 5_666 ?
C18 O5 Cu01 124.9(2) . . ?
C18 O6 Cu01 119.9(2) . 5_666 ?
Cu01 O8 H8A 110.8 . . ?
Cu01 O8 H8B 110.6 . . ?
H8A O8 H8B 103.4 . . ?
C8 N1 H1 118.7 . . ?
C8 N1 C9 122.5(3) . . ?
C9 N1 H1 118.7 . . ?
C10 N2 H2 119.0 . . ?
C10 N2 C11 122.0(3) . . ?
C11 N2 H2 119.0 . . ?
C26 N3 C25 123.4(3) . . ?
C26 N3 C28 119.3(3) . . ?
C28 N3 C25 117.1(3) . . ?
O1 C1 C2 116.6(3) . . ?
O2 C1 O1 126.4(2) . . ?
O2 C1 C2 116.9(3) . . ?
C3 C2 C1 118.4(3) . . ?
C3 C2 C7 121.0(2) . . ?
C7 C2 C1 120.5(3) . . ?
C2 C3 H3 120.1 . . ?
C2 C3 C4 119.8(3) . . ?
C4 C3 H3 120.1 . . ?
C3 C4 C10 119.6(3) . . ?
C5 C4 C3 118.8(3) . . ?
C5 C4 C10 121.5(2) . . ?
C4 C5 H5 119.1 . . ?
C6 C5 C4 121.7(2) . . ?
C6 C5 H5 119.1 . . ?
C5 C6 C7 118.8(3) . . ?
C5 C6 C8 121.0(2) . . ?
C7 C6 C8 120.1(3) . . ?
C2 C7 C6 119.7(3) . . ?
C2 C7 H7 120.1 . . ?
C6 C7 H7 120.1 . . ?
O3 C8 N1 122.7(3) . . ?
O3 C8 C6 120.4(2) . . ?
N1 C8 C6 117.0(2) . . ?
N1 C9 H9A 109.3 . . ?
N1 C9 H9B 109.3 . . ?
N1 C9 C15 111.5(3) . 7_667 ?
H9A C9 H9B 108.0 . . ?
C15 C9 H9A 109.3 7_667 . ?
C15 C9 H9B 109.3 7_667 . ?
O4 C10 N2 122.1(3) . . ?
O4 C10 C4 121.8(2) . . ?
N2 C10 C4 116.1(2) . . ?
N2 C11 H11A 109.2 . . ?
N2 C11 H11B 109.2 . . ?
N2 C11 C12 112.2(3) . . ?
H11A C11 H11B 107.9 . . ?
C12 C11 H11A 109.2 . . ?
C12 C11 H11B 109.2 . . ?
C13 C12 C11 119.5(3) . . ?
C17 C12 C11 121.7(3) . . ?
C17 C12 C13 118.8(3) . . ?
C12 C13 H13 120.1 . . ?
C14 C13 C12 119.8(3) . . ?
C14 C13 H13 120.1 . . ?
C13 C14 H14 119.0 . . ?
C15 C14 C13 122.0(3) . . ?
C15 C14 H14 119.0 . . ?
C14 C15 C9 120.5(3) . 7_667 ?
C14 C15 C16 118.4(3) . . ?
C16 C15 C9 121.1(3) . 7_667 ?
C15 C16 H16 119.9 . . ?
C15 C16 C17 120.2(3) . . ?
C17 C16 H16 119.9 . . ?
C12 C17 C16 120.7(3) . . ?
C12 C17 H17 119.6 . . ?
C16 C17 H17 119.6 . . ?
O5 C18 O6 126.5(3) . . ?
O5 C18 C19 117.1(3) . . ?
O6 C18 C19 116.4(3) . . ?
C20 C19 C18 122.1(3) . . ?
C20 C19 C24 119.0(3) . . ?
C24 C19 C18 118.9(3) . . ?
C19 C20 H20 119.5 . . ?
C19 C20 C21 120.9(3) . . ?
C21 C20 H20 119.5 . . ?
C20 C21 H21 119.9 . . ?
C22 C21 C20 120.1(3) . . ?
C22 C21 H21 119.9 . . ?
C21 C22 C23 119.3(3) . . ?
C21 C22 C25 120.3(3) . . ?
C23 C22 C25 120.3(3) . . ?
C22 C23 H23 119.9 . . ?
C24 C23 C22 120.1(4) . . ?
C24 C23 H23 119.9 . . ?
C19 C24 H24 119.8 . . ?
C23 C24 C19 120.3(4) . . ?
C23 C24 H24 119.8 . . ?
N3 C25 C22 113.7(3) . . ?
N3 C25 H25A 108.8 . . ?
N3 C25 H25B 108.8 . . ?
C22 C25 H25A 108.8 . . ?
C22 C25 H25B 108.8 . . ?
H25A C25 H25B 107.7 . . ?
O7 C26 N3 120.5(4) . . ?
O7 C26 C27 118.6(3) . . ?
N3 C26 C27 120.9(3) . . ?
C26 C27 H27 119.5 . . ?
C27 C27 C26 120.9(4) 7_656 . ?
C27 C27 H27 119.5 7_656 . ?
N3 C28 H28A 108.8 . . ?
N3 C28 H28B 108.8 . . ?
N3 C28 C29 114.0(3) . . ?
H28A C28 H28B 107.7 . . ?
C29 C28 H28A 108.8 . . ?
C29 C28 H28B 108.8 . . ?
C30 C29 C28 120.9(5) . . ?
C34 C29 C28 121.2(5) . . ?
C34 C29 C30 117.9(5) . . ?
C29 C30 H30 119.4 . . ?
C31 C30 C29 121.3(6) . . ?
C31 C30 H30 119.4 . . ?
C30 C31 H31 119.2 . . ?
C32 C31 C30 121.7(6) . . ?
C32 C31 H31 119.2 . . ?
C31 C32 H32 120.6 . . ?
C31 C32 C33 118.8(7) . . ?
C33 C32 H32 120.6 . . ?
C32 C33 H33 120.1 . . ?
C32 C33 C34 119.9(7) . . ?
C34 C33 H33 120.1 . . ?
C29 C34 C33 120.5(6) . . ?
C29 C34 H34 119.8 . . ?
C33 C34 H34 119.8 . . ?

loop_
_geom_bond_atom_site_label_1
_geom_bond_atom_site_label_2
_geom_bond_distance
_geom_bond_site_symmetry_2
_geom_bond_publ_flag
Cu01 Cu01 2.6396(8) 5_666 ?
Cu01 O1 1.9634(19) . ?
Cu01 O2 1.9820(19) 5_666 ?
Cu01 O5 1.953(2) . ?
Cu01 O6 1.960(2) 5_666 ?
Cu01 O8 2.136(2) . ?
O1 C1 1.263(4) . ?
O2 C1 1.241(4) . ?
O3 C8 1.235(4) . ?
O4 C10 1.234(3) . ?
O5 C18 1.252(4) . ?
O6 C18 1.261(4) . ?
O7 C26 1.254(3) . ?
O8 H8A 0.8901 . ?
O8 H8B 0.8900 . ?
N1 H1 0.8800 . ?
N1 C8 1.343(3) . ?
N1 C9 1.467(4) . ?
N2 H2 0.8800 . ?
N2 C10 1.338(3) . ?
N2 C11 1.455(4) . ?
N3 C25 1.477(4) . ?
N3 C26 1.348(5) . ?
N3 C28 1.477(5) . ?
C1 C2 1.512(3) . ?
C2 C3 1.386(4) . ?
C2 C7 1.386(4) . ?
C3 H3 0.9500 . ?
C3 C4 1.398(3) . ?
C4 C5 1.391(4) . ?
C4 C10 1.490(4) . ?
C5 H5 0.9500 . ?
C5 C6 1.387(4) . ?
C6 C7 1.404(3) . ?
C6 C8 1.504(4) . ?
C7 H7 0.9500 . ?
C9 H9A 0.9900 . ?
C9 H9B 0.9900 . ?
C9 C15 1.511(4) 7_667 ?
C11 H11A 0.9900 . ?
C11 H11B 0.9900 . ?
C11 C12 1.514(4) . ?
C12 C13 1.395(4) . ?
C12 C17 1.383(5) . ?
C13 H13 0.9500 . ?
C13 C14 1.387(4) . ?
C14 H14 0.9500 . ?
C14 C15 1.373(5) . ?
C15 C16 1.391(4) . ?
C16 H16 0.9500 . ?
C16 C17 1.403(5) . ?
C17 H17 0.9500 . ?
C18 C19 1.493(4) . ?
C19 C20 1.373(5) . ?
C19 C24 1.391(5) . ?
C20 H20 0.9500 . ?
C20 C21 1.384(4) . ?
C21 H21 0.9500 . ?
C21 C22 1.382(5) . ?
C22 C23 1.386(5) . ?
C22 C25 1.520(4) . ?
C23 H23 0.9500 . ?
C23 C24 1.385(5) . ?
C24 H24 0.9500 . ?
C25 H25A 0.9900 . ?
C25 H25B 0.9900 . ?
C26 C27 1.470(5) . ?
C27 C27 1.317(7) 7_656 ?
C27 H27 0.9500 . ?
C28 H28A 0.9900 . ?
C28 H28B 0.9900 . ?
C28 C29 1.498(7) . ?
C29 C30 1.394(7) . ?
C29 C34 1.364(7) . ?
C30 H30 0.9500 . ?
C30 C31 1.356(8) . ?
C31 H31 0.9500 . ?
C31 C32 1.344(9) . ?
C32 H32 0.9500 . ?
C32 C33 1.390(11) . ?
C33 H33 0.9500 . ?
C33 C34 1.402(10) . ?
C34 H34 0.9500 . ?

loop_
_geom_hbond_atom_site_label_D
_geom_hbond_atom_site_label_H
_geom_hbond_atom_site_label_A
_geom_hbond_distance_DH
_geom_hbond_distance_HA
_geom_hbond_distance_DA
_geom_hbond_angle_DHA
_geom_hbond_site_symmetry_A
_geom_hbond_publ_flag
O8 H8A O4 0.89 1.97 2.767(3) 148.9 2_656 yes
N1 H1 O7 0.88 2.14 2.960(3) 153.8 4_656 yes
N2 H2 O7 0.88 2.23 2.994(3) 145.8 4_656 yes
C5 H5 O7 0.95 2.08 3.001(3) 163.4 4_656 yes

loop_
_geom_torsion_atom_site_label_1
_geom_torsion_atom_site_label_2
_geom_torsion_atom_site_label_3
_geom_torsion_atom_site_label_4
_geom_torsion
_geom_torsion_site_symmetry_1
_geom_torsion_site_symmetry_2
_geom_torsion_site_symmetry_3
_geom_torsion_site_symmetry_4
_geom_torsion_publ_flag
Cu01 O1 C1 O2 6.6(4) . . . . ?
Cu01 O1 C1 C2 -169.84(19) . . . . ?
Cu01 O2 C1 O1 -6.1(4) 5_666 . . . ?
Cu01 O2 C1 C2 170.40(19) 5_666 . . . ?
Cu01 O5 C18 O6 -6.8(4) . . . . ?
Cu01 O5 C18 C19 171.46(19) . . . . ?
Cu01 O6 C18 O5 6.7(4) 5_666 . . . ?
Cu01 O6 C18 C19 -171.52(19) 5_666 . . . ?
O1 C1 C2 C3 11.5(4) . . . . ?
O1 C1 C2 C7 -172.8(3) . . . . ?
O2 C1 C2 C3 -165.3(3) . . . . ?
O2 C1 C2 C7 10.4(4) . . . . ?
O5 C18 C19 C20 168.3(3) . . . . ?
O5 C18 C19 C24 -14.2(4) . . . . ?
O6 C18 C19 C20 -13.2(4) . . . . ?
O6 C18 C19 C24 164.2(3) . . . . ?
O7 C26 C27 C27 2.9(6) . . . 7_656 ?
N2 C11 C12 C13 -124.2(4) . . . . ?
N2 C11 C12 C17 58.6(5) . . . . ?
N3 C26 C27 C27 -176.7(4) . . . 7_656 ?
N3 C28 C29 C30 -57.4(5) . . . . ?
N3 C28 C29 C34 124.1(4) . . . . ?
C1 C2 C3 C4 173.4(3) . . . . ?
C1 C2 C7 C6 -172.9(3) . . . . ?
C2 C3 C4 C5 -0.7(4) . . . . ?
C2 C3 C4 C10 179.0(3) . . . . ?
C3 C2 C7 C6 2.7(4) . . . . ?
C3 C4 C5 C6 3.4(4) . . . . ?
C3 C4 C10 O4 24.2(4) . . . . ?
C3 C4 C10 N2 -154.7(3) . . . . ?
C4 C5 C6 C7 -3.0(4) . . . . ?
C4 C5 C6 C8 -179.3(3) . . . . ?
C5 C4 C10 O4 -156.1(3) . . . . ?
C5 C4 C10 N2 25.1(4) . . . . ?
C5 C6 C7 C2 -0.1(4) . . . . ?
C5 C6 C8 O3 158.7(3) . . . . ?
C5 C6 C8 N1 -21.1(4) . . . . ?
C7 C2 C3 C4 -2.3(4) . . . . ?
C7 C6 C8 O3 -17.6(4) . . . . ?
C7 C6 C8 N1 162.6(3) . . . . ?
C8 N1 C9 C15 147.3(3) . . . 7_667 ?
C8 C6 C7 C2 176.2(3) . . . . ?
C9 N1 C8 O3 -3.0(5) . . . . ?
C9 N1 C8 C6 176.7(3) . . . . ?
C9 C15 C16 C17 -178.5(3) 7_667 . . . ?
C10 N2 C11 C12 -154.2(3) . . . . ?
C10 C4 C5 C6 -176.4(3) . . . . ?
C11 N2 C10 O4 1.4(5) . . . . ?
C11 N2 C10 C4 -179.7(3) . . . . ?
C11 C12 C13 C14 -177.2(3) . . . . ?
C11 C12 C17 C16 176.8(3) . . . . ?
C12 C13 C14 C15 0.9(5) . . . . ?
C13 C12 C17 C16 -0.4(5) . . . . ?
C13 C14 C15 C9 178.0(3) . . . 7_667 ?
C13 C14 C15 C16 -1.2(5) . . . . ?
C14 C15 C16 C17 0.8(5) . . . . ?
C15 C16 C17 C12 0.0(5) . . . . ?
C17 C12 C13 C14 0.0(5) . . . . ?
C18 C19 C20 C21 175.3(3) . . . . ?
C18 C19 C24 C23 -175.6(4) . . . . ?
C19 C20 C21 C22 -0.6(5) . . . . ?
C20 C19 C24 C23 1.9(6) . . . . ?
C20 C21 C22 C23 3.5(5) . . . . ?
C20 C21 C22 C25 -178.5(3) . . . . ?
C21 C22 C23 C24 -3.6(6) . . . . ?
C21 C22 C25 N3 126.4(3) . . . . ?
C22 C23 C24 C19 0.9(7) . . . . ?
C23 C22 C25 N3 -55.5(5) . . . . ?
C24 C19 C20 C21 -2.1(5) . . . . ?
C25 N3 C26 O7 178.8(3) . . . . ?
C25 N3 C26 C27 -1.6(5) . . . . ?
C25 N3 C28 C29 -88.1(4) . . . . ?
C25 C22 C23 C24 178.3(4) . . . . ?
C26 N3 C25 C22 -72.7(4) . . . . ?
C26 N3 C28 C29 96.5(4) . . . . ?
C28 N3 C25 C22 112.1(4) . . . . ?
C28 N3 C26 O7 -6.1(5) . . . . ?
C28 N3 C26 C27 173.5(3) . . . . ?
C28 C29 C30 C31 -179.5(4) . . . . ?
C28 C29 C34 C33 179.2(5) . . . . ?
C29 C30 C31 C32 0.8(8) . . . . ?
C30 C29 C34 C33 0.7(7) . . . . ?
C30 C31 C32 C33 -0.3(9) . . . . ?
C31 C32 C33 C34 0.0(10) . . . . ?
C32 C33 C34 C29 -0.2(9) . . . . ?
C34 C29 C30 C31 -1.0(6) . . . . ?

loop_
_smtbx_masks_void_nr
_smtbx_masks_void_average_x
_smtbx_masks_void_average_y
_smtbx_masks_void_average_z
_smtbx_masks_void_volume
_smtbx_masks_void_count_electrons
_smtbx_masks_void_content
1 -0.580 -0.260 -0.370 2197.2 519.6 '48 H2O'
